data_7042922
loop_
_publ_author_name
'Brechin, Euan K.'
'Fraser, Hector'
'Nichol, Gary Stephen'
'Velmurugan, Gunasekaran'
'Rajaraman, Gopalan'

_publ_section_title
;
 Magneto-structural correlations in a family of dialkoxo bridged chromium
 dimers
;
_journal_name_full 'Dalton Trans.'
_journal_paper_doi 10.1039/C7DT01197K
_journal_year 2017
_chemical_absolute_configuration ad
_chemical_formula_moiety 'C24 H20 Cl2 Cr2 N4 O6'
_chemical_formula_sum 'C24 H20 Cl2 Cr2 N4 O6'
_chemical_formula_weight 635.34
_space_group_crystal_system orthorhombic
_space_group_IT_number 34
_space_group_name_Hall 'P 2 -2n'
_space_group_name_H-M_alt 'P n n 2'
_symmetry_space_group_name_Hall 'P 2 -2n'
_symmetry_space_group_name_H-M 'P n n 2'
_atom_sites_solution_hydrogens difmap
_audit_creation_date 2015-10-20
_audit_creation_method
;
Olex2 1.2-beta
(compiled 2015.09.30 svn.r3233 for OlexSys, GUI svn.r5103)
;
_audit_update_record
;
2017-03-27 deposited with the CCDC.
2017-05-08 downloaded from the CCDC.
;
_cell_angle_alpha 90
_cell_angle_beta 90
_cell_angle_gamma 90
_cell_formula_units_Z 2
_cell_length_a 7.81306(10)
_cell_length_b 12.17220(15)
_cell_length_c 13.10384(16)
_cell_measurement_reflns_used 25916
_cell_measurement_temperature 120.00
_cell_measurement_theta_max 32.7020
_cell_measurement_theta_min 4.2170
_cell_volume 1246.20(3)
_computing_cell_refinement
;
CrysAlisPro, Agilent Technologies,
Version 1.171.37.35e (release 07-10-2014 CrysAlis171 .NET)
(compiled Oct  7 2014,17:20:27)
;
_computing_data_collection
;
CrysAlisPro, Agilent Technologies,
Version 1.171.37.35e (release 07-10-2014 CrysAlis171 .NET)
(compiled Oct  7 2014,17:20:27)
;
_computing_data_reduction
;
CrysAlisPro, Agilent Technologies,
Version 1.171.37.35e (release 07-10-2014 CrysAlis171 .NET)
(compiled Oct  7 2014,17:20:27)
;
_computing_molecular_graphics 'Olex2 (Dolomanov et al., 2009)'
_computing_publication_material 'Olex2 (Dolomanov et al., 2009)'
_computing_structure_refinement 'ShelXL (Sheldrick, 2015)'
_computing_structure_solution 'ShelXS (Sheldrick, 2008)'
_diffrn_ambient_environment N~2~
_diffrn_ambient_temperature 120.00
_diffrn_detector 'CCD plate'
_diffrn_detector_area_resol_mean 5.1574
_diffrn_detector_type Atlas
_diffrn_measured_fraction_theta_full 0.999
_diffrn_measured_fraction_theta_max 0.983
_diffrn_measurement_details
;
#__ type_ start__ end____ width___ exp.time_
  1 omega  -48.00   59.00   1.0000    5.0000
omega____ theta____ kappa____ phi______ frames
    -      -17.5248   24.0000 -166.7022 107

#__ type_ start__ end____ width___ exp.time_
  2 omega  -12.00   93.00   1.0000    5.0000
omega____ theta____ kappa____ phi______ frames
    -       18.9311   77.0000   60.0000 105

#__ type_ start__ end____ width___ exp.time_
  3 omega  -12.00   93.00   1.0000    5.0000
omega____ theta____ kappa____ phi______ frames
    -       18.9311   77.0000   30.0000 105

#__ type_ start__ end____ width___ exp.time_
  4 omega  -20.00   59.00   1.0000    5.0000
omega____ theta____ kappa____ phi______ frames
    -       18.9311  -99.0000    0.0000 79

#__ type_ start__ end____ width___ exp.time_
  5 omega    3.00   75.00   1.0000    5.0000
omega____ theta____ kappa____ phi______ frames
    -       18.9311 -126.0000 -176.6475 72

#__ type_ start__ end____ width___ exp.time_
  6 omega   -4.00   92.00   1.0000    5.0000
omega____ theta____ kappa____ phi______ frames
    -       18.9311   38.0000  -30.0000 96

#__ type_ start__ end____ width___ exp.time_
  7 omega   17.00   94.00   1.0000    5.0000
omega____ theta____ kappa____ phi______ frames
    -       18.9311 -154.0000  -85.2487 77

#__ type_ start__ end____ width___ exp.time_
  8 omega  -78.00  -29.00   1.0000    5.0000
omega____ theta____ kappa____ phi______ frames
    -      -17.5248  133.0000 -102.0130 49

#__ type_ start__ end____ width___ exp.time_
  9 omega  -91.00   14.00   1.0000    5.0000
omega____ theta____ kappa____ phi______ frames
    -      -17.5248  -77.0000  150.0000 105

#__ type_ start__ end____ width___ exp.time_
 10 omega  -54.00   41.00   1.0000    5.0000
omega____ theta____ kappa____ phi______ frames
    -       18.9311  -38.0000  -90.0000 95

#__ type_ start__ end____ width___ exp.time_
 11 omega  -54.00   41.00   1.0000    5.0000
omega____ theta____ kappa____ phi______ frames
    -       18.9311  -38.0000   30.0000 95

#__ type_ start__ end____ width___ exp.time_
 12 omega  -20.00   59.00   1.0000    5.0000
omega____ theta____ kappa____ phi______ frames
    -       18.9311  -99.0000   60.0000 79

#__ type_ start__ end____ width___ exp.time_
 13 omega   -8.00   31.00   1.0000    5.0000
omega____ theta____ kappa____ phi______ frames
    -       18.9311 -113.0000   34.2842 39

#__ type_ start__ end____ width___ exp.time_
 14 omega   -8.00   89.00   1.0000    5.0000
omega____ theta____ kappa____ phi______ frames
    -       18.9311   57.0000 -150.0000 97
;
_diffrn_measurement_device 'four-circle diffractometer'
_diffrn_measurement_device_type 'Rigaku Oxford Diffraction SuperNova'
_diffrn_measurement_method '\w scans'
_diffrn_orient_matrix_UB_11 -0.0038168000
_diffrn_orient_matrix_UB_12 0.0432639000
_diffrn_orient_matrix_UB_13 0.0361701000
_diffrn_orient_matrix_UB_21 -0.0315923000
_diffrn_orient_matrix_UB_22 -0.0371701000
_diffrn_orient_matrix_UB_23 0.0372022000
_diffrn_orient_matrix_UB_31 0.0850270000
_diffrn_orient_matrix_UB_32 -0.0118985000
_diffrn_orient_matrix_UB_33 0.0154309000
_diffrn_radiation_monochromator mirror
_diffrn_radiation_probe x-ray
_diffrn_radiation_type MoK\a
_diffrn_radiation_wavelength 0.71073
_diffrn_reflns_av_R_equivalents 0.0356
_diffrn_reflns_av_unetI/netI 0.0192
_diffrn_reflns_Laue_measured_fraction_full 0.999
_diffrn_reflns_Laue_measured_fraction_max 0.983
_diffrn_reflns_limit_h_max 11
_diffrn_reflns_limit_h_min -11
_diffrn_reflns_limit_k_max 18
_diffrn_reflns_limit_k_min -17
_diffrn_reflns_limit_l_max 19
_diffrn_reflns_limit_l_min -19
_diffrn_reflns_number 45650
_diffrn_reflns_point_group_measured_fraction_full 0.998
_diffrn_reflns_point_group_measured_fraction_max 0.969
_diffrn_reflns_theta_full 25.242
_diffrn_reflns_theta_max 32.892
_diffrn_reflns_theta_min 3.035
_diffrn_source 'SuperNova (Mo) X-ray Source'
_exptl_absorpt_coefficient_mu 1.136
_exptl_absorpt_correction_T_max 1.00000
_exptl_absorpt_correction_T_min 0.93711
_exptl_absorpt_correction_type multi-scan
_exptl_absorpt_process_details
;
CrysAlisPro, Agilent Technologies,
Version 1.171.37.35e (release 07-10-2014 CrysAlis171 .NET)
(compiled Oct  7 2014,17:20:27)
Empirical absorption correction using spherical harmonics,
 implemented in SCALE3 ABSPACK scaling algorithm.
Empirical absorption correction using spherical harmonics,
 implemented in SCALE3 ABSPACK scaling algorithm.
;
_exptl_crystal_colour brown
_exptl_crystal_colour_primary brown
_exptl_crystal_density_diffrn 1.693
_exptl_crystal_description block
_exptl_crystal_F_000 644
_exptl_crystal_recrystallization_method 'The material was recrystallised from methanol by hydrothermal bomb'
_exptl_crystal_size_max 0.3263
_exptl_crystal_size_mid 0.1812
_exptl_crystal_size_min 0.1783
_refine_diff_density_max 0.308
_refine_diff_density_min -0.300
_refine_diff_density_rms 0.056
_refine_ls_abs_structure_details
;
 Flack x determined using 2032 quotients [(I+)-(I-)]/[(I+)+(I-)]
 (Parsons, Flack and Wagner, Acta Cryst. B69 (2013) 249-259).
;
_refine_ls_abs_structure_Flack -0.003(5)
_refine_ls_extinction_method none
_refine_ls_goodness_of_fit_ref 1.051
_refine_ls_hydrogen_treatment refall
_refine_ls_matrix_type full
_refine_ls_number_parameters 212
_refine_ls_number_reflns 4514
_refine_ls_number_restraints 1
_refine_ls_restrained_S_all 1.051
_refine_ls_R_factor_all 0.0225
_refine_ls_R_factor_gt 0.0215
_refine_ls_shift/su_max 0.001
_refine_ls_shift/su_mean 0.000
_refine_ls_structure_factor_coef Fsqd
_refine_ls_weighting_details 'w=1/[\s^2^(Fo^2^)+(0.0275P)^2^+0.2734P] where P=(Fo^2^+2Fc^2^)/3'
_refine_ls_weighting_scheme calc
_refine_ls_wR_factor_gt 0.0522
_refine_ls_wR_factor_ref 0.0528
_reflns_Friedel_coverage 0.900
_reflns_Friedel_fraction_full 0.997
_reflns_Friedel_fraction_max 0.953
_reflns_number_gt 4406
_reflns_number_total 4514
_reflns_threshold_expression 'I > 2\s(I)'
_cod_data_source_file c7dt01197k2.cif
_cod_data_source_block 2
_cod_database_code 7042922
_chemical_oxdiff_formula 'C30 H30 N2 O5 Cr2 Cl2 '
_chemical_oxdiff_usercomment '@ 120 K 1960 (or 1950 as written on vial) '
_shelx_space_group_comment
;
The symmetry employed for this shelxl refinement is uniquely defined
by the following loop, which should always be used as a source of
symmetry information in preference to the above space-group names.
They are only intended as comments.
;
_reflns_odcompleteness_completeness 99.73
_reflns_odcompleteness_iscentric 1
_reflns_odcompleteness_theta 26.32
_olex2_refinement_description
;
;
_shelx_shelxl_version_number 2014/7
_olex2_date_sample_submission 2015-10-09
_olex2_diffrn_ambient_temperature_device 'Oxford Cryosystems Cryostream 700+'
_olex2_exptl_crystal_mounting_method 'The crystal was mounted on a MITIGEN holder in Paratone oil'
_olex2_submission_original_sample_id '1960 (1950 on vial)'
_olex2_submission_special_instructions 'No special instructions were received'

loop_
_space_group_symop_operation_xyz
'x, y, z'
'-x, -y, z'
'-x+1/2, y+1/2, z+1/2'
'x+1/2, -y+1/2, z+1/2'

loop_
_atom_site_label
_atom_site_type_symbol
_atom_site_fract_x
_atom_site_fract_y
_atom_site_fract_z
_atom_site_U_iso_or_equiv
_atom_site_adp_type
_atom_site_occupancy
_atom_site_site_symmetry_order
_atom_site_calc_flag
Cr1 Cr 0.11448(3) 0.60190(2) 0.34453(2) 0.01116(6) Uani 1 1 d
Cl1 Cl 0.07112(5) 0.79006(3) 0.35851(3) 0.01674(8) Uani 1 1 d
O1 O 0.13067(13) 0.43969(9) 0.34767(11) 0.01313(19) Uani 1 1 d
O2 O 0.35903(16) 0.61555(10) 0.31449(10) 0.0164(2) Uani 1 1 d
O3 O 0.55060(18) 0.62782(13) 0.18776(12) 0.0247(3) Uani 1 1 d
N1 N 0.17236(19) 0.57707(12) 0.49764(11) 0.0138(3) Uani 1 1 d
N2 N 0.10010(18) 0.61722(12) 0.18915(11) 0.0131(3) Uani 1 1 d
C1 C 0.1598(2) 0.64975(15) 0.57515(13) 0.0169(3) Uani 1 1 d
H1 H 0.114(3) 0.717(2) 0.558(2) 0.018(6) Uiso 1 1 d
C2 C 0.2108(3) 0.62383(17) 0.67349(14) 0.0215(4) Uani 1 1 d
H2 H 0.206(3) 0.681(2) 0.731(2) 0.025(6) Uiso 1 1 d
C3 C 0.2776(3) 0.51999(16) 0.69276(14) 0.0228(4) Uani 1 1 d
H3 H 0.318(4) 0.509(2) 0.757(2) 0.036(7) Uiso 1 1 d
C4 C 0.2900(2) 0.44495(16) 0.61328(15) 0.0199(3) Uani 1 1 d
H4 H 0.334(3) 0.377(2) 0.626(2) 0.018(6) Uiso 1 1 d
C5 C 0.2368(2) 0.47586(14) 0.51607(13) 0.0145(3) Uani 1 1 d
C6 C 0.2470(2) 0.40198(14) 0.42422(14) 0.0155(3) Uani 1 1 d
H6A H 0.359(3) 0.3990(17) 0.3954(19) 0.010(5) Uiso 1 1 d
H6B H 0.211(3) 0.320(2) 0.4446(19) 0.017(5) Uiso 1 1 d
C7 C -0.0415(2) 0.62843(14) 0.13166(13) 0.0156(3) Uani 1 1 d
H7 H -0.152(3) 0.629(2) 0.170(2) 0.016(6) Uiso 1 1 d
C8 C -0.0300(3) 0.63733(15) 0.02576(14) 0.0198(3) Uani 1 1 d
H8 H -0.127(3) 0.644(2) -0.013(2) 0.026(7) Uiso 1 1 d
C9 C 0.1296(3) 0.63084(17) -0.01997(14) 0.0224(4) Uani 1 1 d
H9 H 0.139(3) 0.634(2) -0.091(2) 0.023(6) Uiso 1 1 d
C10 C 0.2753(3) 0.62073(16) 0.03981(15) 0.0205(3) Uani 1 1 d
H10 H 0.387(4) 0.619(2) 0.014(3) 0.032(8) Uiso 1 1 d
C11 C 0.2558(2) 0.61689(14) 0.14491(13) 0.0154(3) Uani 1 1 d
C12 C 0.4041(2) 0.61932(15) 0.21910(15) 0.0168(3) Uani 1 1 d

loop_
_atom_site_aniso_label
_atom_site_aniso_U_11
_atom_site_aniso_U_22
_atom_site_aniso_U_33
_atom_site_aniso_U_23
_atom_site_aniso_U_13
_atom_site_aniso_U_12
Cr1 0.01064(10) 0.01253(10) 0.01031(10) 0.00092(9) -0.00034(10) -0.00004(7)
Cl1 0.02093(17) 0.01345(14) 0.01583(17) 0.00107(14) 0.00073(15) 0.00063(12)
O1 0.0112(4) 0.0146(4) 0.0137(5) -0.0001(5) -0.0021(5) 0.0006(3)
O2 0.0117(5) 0.0194(6) 0.0180(6) 0.0023(4) -0.0004(4) -0.0013(4)
O3 0.0154(6) 0.0282(7) 0.0304(8) 0.0046(6) 0.0040(5) -0.0011(5)
N1 0.0140(6) 0.0151(6) 0.0124(6) 0.0010(5) -0.0010(5) -0.0004(5)
N2 0.0128(6) 0.0138(6) 0.0127(6) 0.0013(5) 0.0005(5) 0.0004(5)
C1 0.0199(8) 0.0167(7) 0.0140(7) 0.0001(6) -0.0013(6) -0.0004(6)
C2 0.0267(10) 0.0236(8) 0.0140(8) -0.0015(6) -0.0021(7) -0.0025(8)
C3 0.0295(10) 0.0257(9) 0.0131(7) 0.0028(6) -0.0059(7) -0.0009(7)
C4 0.0216(8) 0.0185(8) 0.0196(8) 0.0037(6) -0.0059(7) 0.0005(6)
C5 0.0128(7) 0.0153(7) 0.0153(7) 0.0016(5) -0.0030(6) -0.0009(5)
C6 0.0143(8) 0.0151(7) 0.0172(7) 0.0001(5) -0.0038(6) 0.0022(5)
C7 0.0161(8) 0.0153(7) 0.0155(7) 0.0012(5) -0.0023(6) 0.0007(6)
C8 0.0239(9) 0.0197(8) 0.0156(8) 0.0015(6) -0.0051(7) -0.0011(7)
C9 0.0320(10) 0.0225(9) 0.0127(8) 0.0019(7) 0.0015(7) -0.0049(7)
C10 0.0220(9) 0.0228(8) 0.0168(8) 0.0008(6) 0.0064(7) -0.0047(7)
C11 0.0158(7) 0.0150(7) 0.0153(8) 0.0018(6) 0.0027(6) -0.0006(6)
C12 0.0143(7) 0.0165(7) 0.0196(8) 0.0025(6) 0.0016(6) -0.0001(6)

loop_
_atom_type_symbol
_atom_type_description
_atom_type_scat_dispersion_real
_atom_type_scat_dispersion_imag
_atom_type_scat_source
C C 0.0033 0.0016 'International Tables Vol C Tables 4.2.6.8 and 6.1.1.4'
H H 0.0000 0.0000 'International Tables Vol C Tables 4.2.6.8 and 6.1.1.4'
Cl Cl 0.1484 0.1585 'International Tables Vol C Tables 4.2.6.8 and 6.1.1.4'
Cr Cr 0.3209 0.6236 'International Tables Vol C Tables 4.2.6.8 and 6.1.1.4'
N N 0.0061 0.0033 'International Tables Vol C Tables 4.2.6.8 and 6.1.1.4'
O O 0.0106 0.0060 'International Tables Vol C Tables 4.2.6.8 and 6.1.1.4'

loop_
_exptl_crystal_face_index_h
_exptl_crystal_face_index_k
_exptl_crystal_face_index_l
_exptl_crystal_face_perp_dist
_exptl_oxdiff_crystal_face_indexfrac_h
_exptl_oxdiff_crystal_face_indexfrac_k
_exptl_oxdiff_crystal_face_indexfrac_l
_exptl_oxdiff_crystal_face_x
_exptl_oxdiff_crystal_face_y
_exptl_oxdiff_crystal_face_z
10 6 -3 0.1291 10.2831 5.6955 -2.5136 0.1162 -0.6301 0.7678
0 -14 11 0.0886 -0.1414 -13.5234 11.3648 -0.1735 0.9299 0.3243
-10 4 -6 0.1084 -10.0359 4.4103 -5.9477 0.0140 -0.0681 -0.9976
1 14 -11 0.0867 0.9224 13.5550 -11.2179 0.1772 -0.9503 -0.2560
4 -11 -13 0.1034 3.6448 -11.0620 -12.7342 -0.9531 -0.1777 0.2450
-3 -8 -15 0.1042 -3.2602 -8.1206 -15.3355 -0.8936 -0.1657 -0.4172
-10 5 -3 0.1222 -10.3832 4.8118 -3.3348 0.1272 0.0251 -0.9916
-1 10 15 0.0705 -0.8178 10.4139 14.6241 0.9826 0.1828 0.0322
9 -9 -5 0.1446 8.9937 -8.9892 -4.9890 -0.6037 -0.1356 0.7947
9 1 11 0.1840 8.9880 1.0041 11.0000 0.4070 0.0879 0.9220
9 3 -11 0.1169 8.9934 3.0019 -10.9862 -0.3018 -0.8044 0.5594
10 1 -6 0.1285 9.9914 1.0040 -5.9884 -0.2113 -0.5758 0.7452
-1 7 -17 0.1042 -0.9957 6.9938 -16.9906 -0.3082 -0.8606 -0.4301
-3 -15 -8 0.1093 -2.9926 -14.9909 -7.9961 -0.9264 0.3543 -0.1995
-9 -7 -7 0.1187 -8.9881 -6.9996 -7.0020 -0.5218 0.2836 -0.7890
2 -6 -17 0.0918 2.0034 -5.9953 -16.9872 -0.8815 -0.4724 -0.0205

loop_
_geom_angle_atom_site_label_1
_geom_angle_atom_site_label_2
_geom_angle_atom_site_label_3
_geom_angle
_geom_angle_site_symmetry_1
_geom_angle_site_symmetry_3
O1 Cr1 Cl1 172.57(4) . .
O1 Cr1 Cl1 96.28(3) 2_565 .
O1 Cr1 O1 78.84(5) . 2_565
O1 Cr1 N1 79.68(6) . .
O1 Cr1 N1 98.80(6) 2_565 .
O1 Cr1 N2 89.48(6) 2_565 .
O1 Cr1 N2 96.61(6) . .
O2 Cr1 Cl1 94.28(4) . .
O2 Cr1 O1 165.73(6) . 2_565
O2 Cr1 O1 91.51(5) . .
O2 Cr1 N1 89.66(6) . .
O2 Cr1 N2 81.14(6) . .
N1 Cr1 Cl1 95.68(4) . .
N2 Cr1 Cl1 88.89(4) . .
N2 Cr1 N1 170.02(6) . .
Cr1 O1 Cr1 101.11(5) . 2_565
C6 O1 Cr1 123.17(11) . 2_565
C6 O1 Cr1 112.07(10) . .
C12 O2 Cr1 117.45(11) . .
C1 N1 Cr1 127.94(12) . .
C1 N1 C5 119.30(15) . .
C5 N1 Cr1 112.69(11) . .
C7 N2 Cr1 127.67(12) . .
C7 N2 C11 120.12(16) . .
C11 N2 Cr1 112.20(11) . .
N1 C1 H1 114.8(17) . .
N1 C1 C2 121.97(17) . .
C2 C1 H1 123.2(17) . .
C1 C2 H2 121.3(15) . .
C1 C2 C3 118.94(18) . .
C3 C2 H2 119.7(15) . .
C2 C3 H3 116.0(19) . .
C4 C3 C2 119.20(17) . .
C4 C3 H3 124.7(19) . .
C3 C4 H4 118.8(17) . .
C3 C4 C5 119.19(17) . .
C5 C4 H4 122.0(17) . .
N1 C5 C4 121.39(16) . .
N1 C5 C6 114.92(15) . .
C4 C5 C6 123.69(16) . .
O1 C6 C5 109.62(13) . .
O1 C6 H6A 108.5(15) . .
O1 C6 H6B 107.8(13) . .
C5 C6 H6A 112.8(14) . .
C5 C6 H6B 110.0(13) . .
H6A C6 H6B 107.9(18) . .
N2 C7 H7 115.2(15) . .
N2 C7 C8 120.82(17) . .
C8 C7 H7 124.0(15) . .
C7 C8 H8 120.7(18) . .
C9 C8 C7 118.92(17) . .
C9 C8 H8 120.3(18) . .
C8 C9 H9 119.8(17) . .
C8 C9 C10 119.94(17) . .
C10 C9 H9 120.3(17) . .
C9 C10 H10 124(2) . .
C11 C10 C9 118.30(18) . .
C11 C10 H10 118(2) . .
N2 C11 C10 121.75(17) . .
N2 C11 C12 114.53(15) . .
C10 C11 C12 123.62(17) . .
O2 C12 C11 114.18(15) . .
O3 C12 O2 125.52(18) . .
O3 C12 C11 120.25(17) . .

loop_
_geom_bond_atom_site_label_1
_geom_bond_atom_site_label_2
_geom_bond_distance
_geom_bond_site_symmetry_2
Cr1 Cl1 2.3224(4) .
Cr1 O1 1.9789(11) .
Cr1 O1 1.9816(10) 2_565
Cr1 O2 1.9579(13) .
Cr1 N1 2.0788(15) .
Cr1 N2 2.0477(15) .
O1 Cr1 1.9816(10) 2_565
O1 C6 1.429(2) .
O2 C12 1.300(2) .
O3 C12 1.220(2) .
N1 C1 1.351(2) .
N1 C5 1.352(2) .
N2 C7 1.345(2) .
N2 C11 1.348(2) .
C1 H1 0.92(3) .
C1 C2 1.385(2) .
C2 H2 1.02(3) .
C2 C3 1.391(3) .
C3 H3 0.91(3) .
C3 C4 1.389(3) .
C4 H4 0.92(3) .
C4 C5 1.392(2) .
C5 C6 1.505(2) .
C6 H6A 0.95(3) .
C6 H6B 1.07(2) .
C7 H7 1.00(2) .
C7 C8 1.395(2) .
C8 H8 0.92(3) .
C8 C9 1.386(3) .
C9 H9 0.94(3) .
C9 C10 1.387(3) .
C10 H10 0.94(3) .
C10 C11 1.386(2) .
C11 C12 1.513(3) .

loop_
_geom_torsion_atom_site_label_1
_geom_torsion_atom_site_label_2
_geom_torsion_atom_site_label_3
_geom_torsion_atom_site_label_4
_geom_torsion
_geom_torsion_site_symmetry_1
Cr1 O1 C6 C5 -85.23(15) 2_565
Cr1 O1 C6 C5 35.66(16) .
Cr1 O2 C12 O3 179.90(15) .
Cr1 O2 C12 C11 2.3(2) .
Cr1 N1 C1 C2 -176.81(14) .
Cr1 N1 C5 C4 177.34(14) .
Cr1 N1 C5 C6 -2.12(18) .
Cr1 N2 C7 C8 -179.61(13) .
Cr1 N2 C11 C10 176.66(14) .
Cr1 N2 C11 C12 -7.02(19) .
N1 C1 C2 C3 0.3(3) .
N1 C5 C6 O1 -21.3(2) .
N2 C7 C8 C9 2.1(3) .
N2 C11 C12 O2 3.4(2) .
N2 C11 C12 O3 -174.32(17) .
C1 N1 C5 C4 0.2(2) .
C1 N1 C5 C6 -179.31(16) .
C1 C2 C3 C4 -0.5(3) .
C2 C3 C4 C5 0.6(3) .
C3 C4 C5 N1 -0.4(3) .
C3 C4 C5 C6 179.01(17) .
C4 C5 C6 O1 159.25(16) .
C5 N1 C1 C2 -0.1(3) .
C7 N2 C11 C10 -4.3(3) .
C7 N2 C11 C12 172.06(15) .
C7 C8 C9 C10 -2.9(3) .
C8 C9 C10 C11 0.3(3) .
C9 C10 C11 N2 3.3(3) .
C9 C10 C11 C12 -172.63(17) .
C10 C11 C12 O2 179.66(17) .
C10 C11 C12 O3 1.9(3) .
C11 N2 C7 C8 1.5(3) .
